data_1530982
loop_
_publ_author_name
'von Wolf, R.'
'Hoppe, R.'

_publ_section_title
;
 Ein neues Oxopraseodymat(IV): Li2 Pr O3
;
_journal_name_full 'Journal of Solid State Chemistry'
_journal_page_first 12
_journal_page_last 18
_journal_volume 70
_journal_year 1987
_chemical_formula_sum 'Li2 O3 Pr'
_chemical_name_systematic 'Li2 Pr O3'
_space_group_IT_number 65
_symmetry_space_group_name_Hall '-C 2 2'
_symmetry_space_group_name_H-M 'C m m m'
_cell_angle_alpha 90
_cell_angle_beta 90
_cell_angle_gamma 90
_cell_formula_units_Z 2
_cell_length_a 9.5737
_cell_length_b 4.453
_cell_length_c 3.4944
_cell_volume 148.972
_citation_journal_id_ASTM JSSCBI
_cod_data_source_file vonWolf_JSSCBI_1987_1475.cif
_cod_data_source_block Li2O3Pr1
_cod_original_cell_volume 148.9722
_cod_original_formula_sum 'Li2 O3 Pr1'
_cod_database_code 1530982

loop_
_symmetry_equiv_pos_as_xyz
x,y,z
-x,-y,z
x,-y,-z
-x,y,-z
-x,-y,-z
x,y,-z
-x,y,z
x,-y,z
x+1/2,y+1/2,z
-x+1/2,-y+1/2,z
x+1/2,-y+1/2,-z
-x+1/2,y+1/2,-z
-x+1/2,-y+1/2,-z
x+1/2,y+1/2,-z
-x+1/2,y+1/2,z
x+1/2,-y+1/2,z

loop_
_atom_site_label
_atom_site_type_symbol
_atom_site_fract_x
_atom_site_fract_y
_atom_site_fract_z
_atom_site_occupancy
_atom_site_U_iso_or_equiv
Li1 Li+1 0.6595 0 0.5 1 0.0
O2 O-2 0.5 0 0 1 0.0
O1 O-2 0.8569 0 0.5 1 0.0
Pr1 Pr+4 0 0 0 1 0.0
